data_2232292
loop_
_publ_author_name
'Roy, Tapashi G.'
'Hazari, Saroj K. S.'
'Nath, Babul C.'
'Ng, Seik Weng'
'Tiekink, Edward R. T.'

_publ_section_title
;
 [(4<i>E</i>,11<i>E</i>)-5,7,12,14-Tetrabenzyl-7,14-dimethyl-1,4,8,11-tetraazacyclotetradeca-4,11-diene]copper(II)
 bis(perchlorate)
;
_journal_coeditor_code HB6449
_journal_issue 11
_journal_name_full 'Acta Crystallographica Section E'
_journal_page_first m1581
_journal_page_last m1582
_journal_paper_doi 10.1107/S1600536811042796
_journal_volume 67
_journal_year 2011
_chemical_formula_iupac '[Cu (C40 H48 N4)] (Cl O4)2'
_chemical_formula_moiety 'C40 H48 Cu N4 2+, 2(Cl O4 -)'
_chemical_formula_sum 'C40 H48 Cl2 Cu N4 O8'
_chemical_formula_weight 847.26
_chemical_name_systematic
;
[(4<i>E</i>,11<i>E</i>)-5,7,12,14-Tetrabenzyl-7,14-dimethyl-
1,4,8,11-tetraazacyclotetradeca-4,11-diene]copper(II) bis(perchlorate)
;
_space_group_IT_number 14
_symmetry_cell_setting monoclinic
_symmetry_space_group_name_Hall '-P 2yn'
_symmetry_space_group_name_H-M 'P 1 21/n 1'
_atom_sites_solution_hydrogens geom
_atom_sites_solution_primary direct
_atom_sites_solution_secondary difmap
_audit_creation_method SHELXL-97
_cell_angle_alpha 90.00
_cell_angle_beta 108.818(3)
_cell_angle_gamma 90.00
_cell_formula_units_Z 2
_cell_length_a 10.1170(3)
_cell_length_b 16.6017(4)
_cell_length_c 11.9910(3)
_cell_measurement_reflns_used 4647
_cell_measurement_temperature 100(2)
_cell_measurement_theta_max 29.32
_cell_measurement_theta_min 2.29
_cell_volume 1906.35(9)
_computing_cell_refinement 'CrysAlis PRO (Agilent, 2010)'
_computing_data_collection 'CrysAlis PRO (Agilent, 2010)'
_computing_data_reduction 'CrysAlis PRO (Agilent, 2010)'
_computing_molecular_graphics
;
ORTEP-3 (Farrugia, 1997) and DIAMOND (Brandenburg, 2006)
;
_computing_publication_material 'publCIF (Westrip, 2010)'
_computing_structure_refinement 'SHELXL97 (Sheldrick, 2008)'
_computing_structure_solution 'SHELXS97 (Sheldrick, 2008)'
_diffrn_ambient_temperature 100(2)
_diffrn_detector_area_resol_mean 10.4041
_diffrn_measured_fraction_theta_full 0.970
_diffrn_measured_fraction_theta_max 0.970
_diffrn_measurement_device_type 'Agilent Technologies SuperNova Dual diffractometer with Atlas detector'
_diffrn_measurement_method '\w scan'
_diffrn_radiation_monochromator Mirror
_diffrn_radiation_source 'SuperNova (Mo) X-ray Source'
_diffrn_radiation_type MoK\a
_diffrn_radiation_wavelength 0.71073
_diffrn_reflns_av_R_equivalents 0.0237
_diffrn_reflns_av_sigmaI/netI 0.0344
_diffrn_reflns_limit_h_max 12
_diffrn_reflns_limit_h_min -11
_diffrn_reflns_limit_k_max 16
_diffrn_reflns_limit_k_min -21
_diffrn_reflns_limit_l_max 15
_diffrn_reflns_limit_l_min -15
_diffrn_reflns_number 9806
_diffrn_reflns_theta_full 27.50
_diffrn_reflns_theta_max 27.50
_diffrn_reflns_theta_min 2.30
_diffrn_standards_decay_% 0
_diffrn_standards_interval_count 0
_diffrn_standards_interval_time 0
_diffrn_standards_number 0
_exptl_absorpt_coefficient_mu 0.773
_exptl_absorpt_correction_T_max 1.000
_exptl_absorpt_correction_T_min 0.792
_exptl_absorpt_correction_type multi-scan
_exptl_absorpt_process_details '(CrysAlis PRO; Agilent, 2010)'
_exptl_crystal_colour light-purple
_exptl_crystal_density_diffrn 1.476
_exptl_crystal_density_method 'not measured'
_exptl_crystal_description prism
_exptl_crystal_F_000 886
_exptl_crystal_size_max 0.30
_exptl_crystal_size_mid 0.25
_exptl_crystal_size_min 0.20
_refine_diff_density_max 0.637
_refine_diff_density_min -1.079
_refine_ls_extinction_method none
_refine_ls_goodness_of_fit_ref 1.083
_refine_ls_hydrogen_treatment constr
_refine_ls_matrix_type full
_refine_ls_number_parameters 251
_refine_ls_number_reflns 4253
_refine_ls_number_restraints 15
_refine_ls_restrained_S_all 1.100
_refine_ls_R_factor_all 0.0695
_refine_ls_R_factor_gt 0.0591
_refine_ls_shift/su_max 0.000
_refine_ls_shift/su_mean 0.000
_refine_ls_structure_factor_coef Fsqd
_refine_ls_weighting_details 'calc w=1/[\s^2^(Fo^2^)+(0.0495P)^2^+4.3222P] where P=(Fo^2^+2Fc^2^)/3'
_refine_ls_weighting_scheme calc
_refine_ls_wR_factor_gt 0.1392
_refine_ls_wR_factor_ref 0.1453
_reflns_number_gt 3707
_reflns_number_total 4253
_reflns_threshold_expression I>2\s(I)
_cod_data_source_file hb6449.cif
_cod_data_source_block I
_cod_original_sg_symbol_H-M 'P 21/n'
_cod_database_code 2232292
_cod_database_fobs_code 2232292

loop_
_symmetry_equiv_pos_as_xyz
'x, y, z'
'-x+1/2, y+1/2, -z+1/2'
'-x, -y, -z'
'x-1/2, -y-1/2, z-1/2'

loop_
_atom_site_type_symbol
_atom_site_label
_atom_site_fract_x
_atom_site_fract_y
_atom_site_fract_z
_atom_site_U_iso_or_equiv
_atom_site_adp_type
_atom_site_calc_flag
_atom_site_refinement_flags
_atom_site_occupancy
_atom_site_symmetry_multiplicity
_atom_site_disorder_group
Cu Cu 0.5000 0.5000 0.5000 0.0368(2) Uani d SD 1 2 .
Cl Cl1 0.85496(8) 0.59569(5) 0.64594(7) 0.0320(2) Uani d . 1 1 .
O O1 0.7221(2) 0.59629(15) 0.5522(2) 0.0349(6) Uani d . 1 1 .
O O2 0.8616(3) 0.52613(18) 0.7184(3) 0.0520(8) Uani d . 1 1 .
O O3 0.9641(3) 0.5963(2) 0.5963(3) 0.0660(10) Uani d . 1 1 .
O O4 0.8647(3) 0.66693(18) 0.7171(2) 0.0492(7) Uani d . 1 1 .
N N1 0.4748(5) 0.4782(3) 0.6587(3) 0.0245(10) Uani d PDU 0.570(6) 1 1
H H1 0.4019 0.4462 0.6445 0.029 Uiso calc PR 0.570(6) 1 1
N N2 0.6240(3) 0.40479(15) 0.5342(2) 0.0239(5) Uani d . 1 1 .
C C1 0.6015(5) 0.4282(3) 0.7295(4) 0.0277(11) Uani d PDU 0.570(6) 1 1
H H1A 0.6845 0.4631 0.7610 0.033 Uiso calc PR 0.570(6) 1 1
H H1B 0.5825 0.4011 0.7964 0.033 Uiso calc PR 0.570(6) 1 1
C C2 0.6264(3) 0.36629(19) 0.6456(3) 0.0261(7) Uani d D 1 1 .
H H2A 0.7181 0.3401 0.6825 0.031 Uiso calc PR 0.570(6) 1 1
H H2B 0.5533 0.3242 0.6294 0.031 Uiso calc PR 0.570(6) 1 1
H H2C 0.7195 0.3726 0.7058 0.031 Uiso calc PR 0.430(6) 1 2
H H2D 0.6056 0.3081 0.6334 0.031 Uiso calc PR 0.430(6) 1 2
C C3 0.7012(3) 0.3815(2) 0.4734(3) 0.0257(6) Uani d . 1 1 .
C C4 0.7948(3) 0.3080(2) 0.4994(3) 0.0282(7) Uani d . 1 1 .
H H4A 0.8072 0.2883 0.5800 0.034 Uiso calc R 1 1 .
H H4B 0.8878 0.3221 0.4943 0.034 Uiso calc R 1 1 .
C C5 0.7277(3) 0.2425(2) 0.4096(3) 0.0281(7) Uani d . 1 1 .
C C6 0.6296(4) 0.1915(2) 0.4294(3) 0.0352(8) Uani d . 1 1 .
H H6 0.6083 0.1955 0.5008 0.042 Uiso calc R 1 1 .
C C7 0.5617(4) 0.1344(2) 0.3456(4) 0.0399(9) Uani d . 1 1 .
H H7 0.4942 0.0999 0.3601 0.048 Uiso calc R 1 1 .
C C8 0.5919(4) 0.1277(2) 0.2413(3) 0.0379(8) Uani d . 1 1 .
H H8 0.5445 0.0892 0.1836 0.045 Uiso calc R 1 1 .
C C9 0.6922(4) 0.1776(2) 0.2218(3) 0.0374(8) Uani d . 1 1 .
H H9 0.7144 0.1728 0.1510 0.045 Uiso calc R 1 1 .
C C10 0.7604(3) 0.2349(2) 0.3059(3) 0.0309(7) Uani d . 1 1 .
H H10 0.8294 0.2687 0.2923 0.037 Uiso calc R 1 1 .
C C11 0.7003(4) 0.4281(2) 0.3652(3) 0.0316(7) Uani d . 1 1 .
H H11A 0.7518 0.3964 0.3226 0.038 Uiso calc R 1 1 .
H H11B 0.7527 0.4789 0.3911 0.038 Uiso calc R 1 1 .
C C12 0.5570(4) 0.4493(2) 0.2784(3) 0.0303(7) Uani d . 1 1 .
C C13 0.5729(4) 0.4799(2) 0.1621(3) 0.0354(8) Uani d . 1 1 .
H H13A 0.4791 0.4937 0.1074 0.042 Uiso calc R 1 1 .
H H13B 0.6288 0.5301 0.1784 0.042 Uiso calc R 1 1 .
C C14 0.4581(3) 0.3778(3) 0.2546(3) 0.0391(9) Uani d . 1 1 .
H H14A 0.3668 0.3939 0.2004 0.059 Uiso calc R 1 1 .
H H14B 0.4477 0.3591 0.3288 0.059 Uiso calc R 1 1 .
H H14C 0.4962 0.3341 0.2191 0.059 Uiso calc R 1 1 .
C C15 0.6410(4) 0.42125(19) 0.1011(3) 0.0280(7) Uani d . 1 1 .
C C16 0.5637(3) 0.36046(19) 0.0285(3) 0.0268(7) Uani d . 1 1 .
H H16 0.4664 0.3561 0.0163 0.032 Uiso calc R 1 1 .
C C17 0.6273(3) 0.3066(2) -0.0260(3) 0.0287(7) Uani d . 1 1 .
H H17 0.5736 0.2650 -0.0742 0.034 Uiso calc R 1 1 .
C C18 0.7686(4) 0.3126(2) -0.0109(3) 0.0316(7) Uani d . 1 1 .
H H18 0.8120 0.2756 -0.0485 0.038 Uiso calc R 1 1 .
C C19 0.8455(4) 0.3731(2) 0.0598(3) 0.0366(8) Uani d . 1 1 .
H H19 0.9421 0.3784 0.0698 0.044 Uiso calc R 1 1 .
C C20 0.7815(3) 0.42676(17) 0.1166(2) 0.0331(8) Uani d . 1 1 .
H H20 0.8358 0.4674 0.1665 0.040 Uiso calc R 1 1 .
N N1' 0.5452(3) 0.49931(17) 0.6741(2) 0.0245(10) Uani d PRD 0.43 1 2
H H1' 0.6332 0.5119 0.7103 0.029 Uiso calc PR 0.430(6) 1 2
C C1' 0.5178(3) 0.40711(17) 0.6846(2) 0.0277(11) Uani d PRD 0.43 1 2
H H1'1 0.5276 0.3925 0.7670 0.033 Uiso calc PR 0.430(6) 1 2
H H1'2 0.4230 0.3922 0.6333 0.033 Uiso calc PR 0.430(6) 1 2

loop_
_atom_site_aniso_label
_atom_site_aniso_U_11
_atom_site_aniso_U_22
_atom_site_aniso_U_33
_atom_site_aniso_U_12
_atom_site_aniso_U_13
_atom_site_aniso_U_23
Cu 0.0564(4) 0.0281(3) 0.0199(3) 0.0258(3) 0.0039(3) 0.0029(2)
Cl1 0.0177(4) 0.0351(4) 0.0413(4) -0.0034(3) 0.0068(3) 0.0122(4)
O1 0.0232(12) 0.0389(14) 0.0379(13) 0.0015(10) 0.0034(10) -0.0016(11)
O2 0.0465(17) 0.0398(15) 0.0623(19) -0.0023(13) 0.0074(14) 0.0250(14)
O3 0.0303(15) 0.092(3) 0.087(2) -0.0031(16) 0.0339(16) 0.013(2)
O4 0.0510(17) 0.0442(16) 0.0411(15) -0.0104(13) -0.0008(13) 0.0021(13)
N1 0.023(2) 0.022(2) 0.0222(18) 0.0091(17) -0.0004(19) 0.0010(15)
N2 0.0225(12) 0.0202(12) 0.0252(12) 0.0015(10) 0.0024(10) 0.0019(10)
C1 0.025(2) 0.034(3) 0.026(2) 0.013(2) 0.0118(18) 0.012(2)
C2 0.0249(15) 0.0244(15) 0.0294(16) 0.0057(12) 0.0091(13) 0.0081(13)
C3 0.0182(14) 0.0273(16) 0.0282(15) -0.0013(12) 0.0030(12) 0.0037(13)
C4 0.0182(14) 0.0398(18) 0.0266(15) 0.0081(13) 0.0075(12) 0.0064(14)
C5 0.0245(15) 0.0303(17) 0.0304(16) 0.0158(13) 0.0100(13) 0.0096(14)
C6 0.0354(19) 0.0325(18) 0.0418(19) 0.0103(15) 0.0183(16) 0.0068(16)
C7 0.038(2) 0.0305(18) 0.054(2) 0.0072(15) 0.0194(18) 0.0029(17)
C8 0.039(2) 0.0277(17) 0.042(2) 0.0112(15) 0.0063(16) 0.0020(16)
C9 0.042(2) 0.039(2) 0.0307(17) 0.0218(16) 0.0109(15) 0.0106(16)
C10 0.0245(16) 0.0341(18) 0.0361(17) 0.0140(13) 0.0127(13) 0.0116(15)
C11 0.0306(17) 0.0320(17) 0.0278(16) -0.0083(14) 0.0033(13) 0.0067(14)
C12 0.0353(18) 0.0277(16) 0.0266(15) 0.0127(14) 0.0081(13) 0.0019(13)
C13 0.051(2) 0.0247(16) 0.0234(16) 0.0058(15) 0.0021(15) 0.0004(13)
C14 0.0204(16) 0.066(3) 0.0304(17) -0.0019(16) 0.0080(13) -0.0073(18)
C15 0.0372(18) 0.0224(15) 0.0204(14) 0.0005(13) 0.0035(13) 0.0043(12)
C16 0.0258(15) 0.0268(16) 0.0243(15) -0.0018(13) 0.0030(12) 0.0009(13)
C17 0.0320(17) 0.0268(16) 0.0258(15) -0.0046(13) 0.0072(13) -0.0018(13)
C18 0.0318(17) 0.0381(19) 0.0268(16) -0.0006(15) 0.0120(14) 0.0002(15)
C19 0.0298(17) 0.051(2) 0.0269(16) -0.0090(16) 0.0058(14) -0.0010(16)
C20 0.0376(19) 0.0343(18) 0.0235(15) -0.0129(15) 0.0046(14) -0.0011(14)
N1' 0.023(2) 0.022(2) 0.0222(18) 0.0091(17) -0.0004(19) 0.0010(15)
C1' 0.025(2) 0.034(3) 0.026(2) 0.013(2) 0.0118(18) 0.012(2)

loop_
_atom_type_symbol
_atom_type_description
_atom_type_scat_dispersion_real
_atom_type_scat_dispersion_imag
_atom_type_scat_source
C C 0.0033 0.0016 'International Tables Vol C Tables 4.2.6.8 and 6.1.1.4'
H H 0.0000 0.0000 'International Tables Vol C Tables 4.2.6.8 and 6.1.1.4'
N N 0.0061 0.0033 'International Tables Vol C Tables 4.2.6.8 and 6.1.1.4'
O O 0.0106 0.0060 'International Tables Vol C Tables 4.2.6.8 and 6.1.1.4'
Cl Cl 0.1484 0.1585 'International Tables Vol C Tables 4.2.6.8 and 6.1.1.4'
Cu Cu 0.3201 1.2651 'International Tables Vol C Tables 4.2.6.8 and 6.1.1.4'

loop_
_geom_angle_atom_site_label_1
_geom_angle_atom_site_label_2
_geom_angle_atom_site_label_3
_geom_angle_site_symmetry_1
_geom_angle_site_symmetry_3
_geom_angle
_geom_angle_publ_flag
O1 Cu N1 . . 103.76(15) n
O1 Cu N2 . . 90.01(9) n
N2 Cu N2 . 3_666 180 ?
N2 Cu N1' . 3_666 97.92(11) ?
N2 Cu N1' 3_666 3_666 82.08(11) ?
N2 Cu N1' . . 82.08(11) ?
N2 Cu N1' 3_666 . 97.92(11) ?
N1' Cu N1' 3_666 . 180 ?
N2 Cu N1 . 3_666 94.20(14) ?
N2 Cu N1 3_666 3_666 85.80(14) ?
N1' Cu N1 3_666 3_666 21.80(14) ?
N1' Cu N1 . 3_666 158.20(15) ?
N1 Cu N2 . . 85.80(14) n
N2 Cu N1 3_666 . 94.20(14) ?
N1' Cu N1 3_666 . 158.20(15) ?
N1' Cu N1 . . 21.80(14) ?
N1 Cu N1 3_666 . 180 ?
N2 Cu O1 . 3_666 89.99(9) ?
N2 Cu O1 3_666 3_666 90.01(9) ?
N1' Cu O1 3_666 3_666 82.27(10) ?
N1' Cu O1 . 3_666 97.73(10) ?
N1 Cu O1 3_666 3_666 103.76(15) ?
N1 Cu O1 . 3_666 76.24(15) ?
N2 Cu O1 3_666 . 89.99(9) ?
N1' Cu O1 3_666 . 97.73(10) ?
N1' Cu O1 . . 82.27(10) ?
N1 Cu O1 3_666 . 76.24(15) ?
O1 Cu O1 3_666 . 180.0 ?
O3 Cl1 O2 . . 111.7(2) ?
O3 Cl1 O4 . . 109.3(2) ?
O2 Cl1 O4 . . 108.75(18) ?
O3 Cl1 O1 . . 109.20(19) ?
O2 Cl1 O1 . . 109.04(16) ?
O4 Cl1 O1 . . 108.80(16) ?
Cl1 O1 Cu . . 132.88(15) ?
C12 N1 C1 3_666 . 115.5(3) ?
C12 N1 Cu 3_666 . 115.9(3) ?
C1 N1 Cu . . 106.3(3) ?
C12 N1 H1 3_666 . 106.1 ?
C1 N1 H1 . . 106.1 ?
Cu N1 H1 . . 106.1 ?
C3 N2 C2 . . 123.2(3) ?
C3 N2 Cu . . 125.7(2) ?
C2 N2 Cu . . 110.97(19) ?
C2 C1 N1 . . 106.7(3) ?
C2 C1 H1A . . 110.4 ?
N1 C1 H1A . . 110.4 ?
C2 C1 H1B . . 110.4 ?
N1 C1 H1B . . 110.4 ?
H1A C1 H1B . . 108.6 ?
N2 C2 C1' . . 106.8(2) ?
N2 C2 C1 . . 110.5(3) ?
N2 C2 H2A . . 109.5 ?
C1' C2 H2A . . 137.7 ?
C1 C2 H2A . . 109.5 ?
N2 C2 H2B . . 109.5 ?
C1' C2 H2B . . 78.6 ?
C1 C2 H2B . . 109.5 ?
H2A C2 H2B . . 108.1 ?
N2 C2 H2C . . 110.4 ?
C1' C2 H2C . . 110.4 ?
C1 C2 H2C . . 76.6 ?
H2B C2 H2C . . 133.9 ?
N2 C2 H2D . . 110.4 ?
C1' C2 H2D . . 110.4 ?
C1 C2 H2D . . 133.4 ?
H2A C2 H2D . . 76.1 ?
H2C C2 H2D . . 108.6 ?
N2 C3 C4 . . 125.4(3) ?
N2 C3 C11 . . 119.8(3) ?
C4 C3 C11 . . 114.8(3) ?
C3 C4 C5 . . 108.8(2) ?
C3 C4 H4A . . 109.9 ?
C5 C4 H4A . . 109.9 ?
C3 C4 H4B . . 109.9 ?
C5 C4 H4B . . 109.9 ?
H4A C4 H4B . . 108.3 ?
C6 C5 C10 . . 119.3(3) ?
C6 C5 C4 . . 119.7(3) ?
C10 C5 C4 . . 121.0(3) ?
C5 C6 C7 . . 120.5(3) ?
C5 C6 H6 . . 119.7 ?
C7 C6 H6 . . 119.7 ?
C8 C7 C6 . . 120.4(4) ?
C8 C7 H7 . . 119.8 ?
C6 C7 H7 . . 119.8 ?
C7 C8 C9 . . 119.3(4) ?
C7 C8 H8 . . 120.3 ?
C9 C8 H8 . . 120.3 ?
C10 C9 C8 . . 120.3(3) ?
C10 C9 H9 . . 119.9 ?
C8 C9 H9 . . 119.9 ?
C9 C10 C5 . . 120.1(3) ?
C9 C10 H10 . . 119.9 ?
C5 C10 H10 . . 119.9 ?
C3 C11 C12 . . 116.4(3) ?
C3 C11 H11A . . 108.2 ?
C12 C11 H11A . . 108.2 ?
C3 C11 H11B . . 108.2 ?
C12 C11 H11B . . 108.2 ?
H11A C11 H11B . . 107.3 ?
N1 C12 C14 3_666 . 118.9(3) ?
N1 C12 C11 3_666 . 98.7(3) ?
C14 C12 C11 . . 111.8(3) ?
N1 C12 C13 3_666 . 106.9(3) ?
C14 C12 C13 . . 110.0(3) ?
C11 C12 C13 . . 109.8(3) ?
C14 C12 N1' . 3_666 91.3(3) ?
C11 C12 N1' . 3_666 117.8(3) ?
C13 C12 N1' . 3_666 114.8(3) ?
C15 C13 C12 . . 115.0(3) ?
C15 C13 H13A . . 108.5 ?
C12 C13 H13A . . 108.5 ?
C15 C13 H13B . . 108.5 ?
C12 C13 H13B . . 108.5 ?
H13A C13 H13B . . 107.5 ?
C12 C14 H14A . . 109.5 ?
C12 C14 H14B . . 109.5 ?
H14A C14 H14B . . 109.5 ?
C12 C14 H14C . . 109.5 ?
H14A C14 H14C . . 109.5 ?
H14B C14 H14C . . 109.5 ?
C20 C15 C16 . . 118.6(3) ?
C20 C15 C13 . . 120.3(3) ?
C16 C15 C13 . . 121.1(3) ?
C17 C16 C15 . . 120.6(3) ?
C17 C16 H16 . . 119.7 ?
C15 C16 H16 . . 119.7 ?
C16 C17 C18 . . 120.6(3) ?
C16 C17 H17 . . 119.7 ?
C18 C17 H17 . . 119.7 ?
C19 C18 C17 . . 119.1(3) ?
C19 C18 H18 . . 120.5 ?
C17 C18 H18 . . 120.5 ?
C18 C19 C20 . . 120.3(3) ?
C18 C19 H19 . . 119.9 ?
C20 C19 H19 . . 119.9 ?
C15 C20 C19 . . 120.7(3) ?
C15 C20 H20 . . 119.6 ?
C19 C20 H20 . . 119.6 ?
C1' N1' C12 . 3_666 110.16(17) ?
C1' N1' Cu . . 95.92(8) ?
C12 N1' Cu 3_666 . 114.78(19) ?
C1' N1' H1' . . 111.7 ?
C12 N1' H1' 3_666 . 111.7 ?
Cu N1' H1' . . 111.7 ?
C2 C1' N1' . . 104.57(17) ?
C2 C1' H1'1 . . 110.8 ?
N1' C1' H1'1 . . 110.8 ?
C2 C1' H1'2 . . 110.8 ?
N1' C1' H1'2 . . 110.8 ?
H1'1 C1' H1'2 . . 108.9 ?

loop_
_geom_bond_atom_site_label_1
_geom_bond_atom_site_label_2
_geom_bond_site_symmetry_2
_geom_bond_distance
_geom_bond_publ_flag
Cu N1 . 2.032(4) y
Cu N2 . 1.977(2) y
Cu N2 3_666 1.977(2) ?
Cu N1' 3_666 1.988(2) ?
Cu N1' . 1.988(2) ?
Cu N1 3_666 2.032(4) ?
Cu O1 3_666 2.662(2) ?
Cu O1 . 2.662(2) y
Cl1 O3 . 1.413(3) ?
Cl1 O2 . 1.433(3) ?
Cl1 O4 . 1.443(3) ?
Cl1 O1 . 1.447(2) ?
N1 C12 3_666 1.510(5) ?
N1 C1 . 1.534(4) ?
N1 H1 . 0.8800 ?
N2 C3 . 1.287(4) ?
N2 C2 . 1.475(4) ?
C1 C2 . 1.515(5) ?
C1 H1A . 0.9900 ?
C1 H1B . 0.9900 ?
C2 C1' . 1.489(4) ?
C2 H2A . 0.9900 ?
C2 H2B . 0.9900 ?
C2 H2C . 0.9900 ?
C2 H2D . 0.9900 ?
C3 C4 . 1.514(4) ?
C3 C11 . 1.509(4) ?
C4 C5 . 1.527(5) ?
C4 H4A . 0.9900 ?
C4 H4B . 0.9900 ?
C5 C6 . 1.383(5) ?
C5 C10 . 1.392(4) ?
C6 C7 . 1.390(5) ?
C6 H6 . 0.9500 ?
C7 C8 . 1.385(5) ?
C7 H7 . 0.9500 ?
C8 C9 . 1.386(6) ?
C8 H8 . 0.9500 ?
C9 C10 . 1.396(5) ?
C9 H9 . 0.9500 ?
C10 H10 . 0.9500 ?
C11 C12 . 1.528(5) ?
C11 H11A . 0.9900 ?
C11 H11B . 0.9900 ?
C12 N1 3_666 1.510(5) ?
C12 C14 . 1.519(5) ?
C12 C13 . 1.541(5) ?
C12 N1' 3_666 1.582(4) ?
C13 C15 . 1.511(5) ?
C13 H13A . 0.9900 ?
C13 H13B . 0.9900 ?
C14 H14A . 0.9800 ?
C14 H14B . 0.9800 ?
C14 H14C . 0.9800 ?
C15 C20 . 1.376(4) ?
C15 C16 . 1.396(4) ?
C16 C17 . 1.383(5) ?
C16 H16 . 0.9500 ?
C17 C18 . 1.385(5) ?
C17 H17 . 0.9500 ?
C18 C19 . 1.381(5) ?
C18 H18 . 0.9500 ?
C19 C20 . 1.400(5) ?
C19 H19 . 0.9500 ?
C20 H20 . 0.9500 ?
N1' C1' . 1.5679 ?
N1' C12 3_666 1.582(4) ?
N1' H1' . 0.8800 ?
C1' H1'1 . 0.9900 ?
C1' H1'2 . 0.9900 ?

loop_
_geom_hbond_atom_site_label_D
_geom_hbond_atom_site_label_H
_geom_hbond_atom_site_label_A
_geom_hbond_site_symmetry_A
_geom_hbond_distance_DH
_geom_hbond_distance_HA
_geom_hbond_distance_DA
_geom_hbond_angle_DHA
N1 H1 O1 3_666 0.88 2.39 2.940(5) 121
N1' H1' O2 . 0.88 2.29 3.104(4) 153

loop_
_geom_torsion_atom_site_label_1
_geom_torsion_atom_site_label_2
_geom_torsion_atom_site_label_3
_geom_torsion_atom_site_label_4
_geom_torsion_site_symmetry_1
_geom_torsion_site_symmetry_4
_geom_torsion
O3 Cl1 O1 Cu . . 124.9(2)
O2 Cl1 O1 Cu . . 2.5(3)
O4 Cl1 O1 Cu . . -115.9(2)
N2 Cu O1 Cl1 . . -43.1(2)
N2 Cu O1 Cl1 3_666 . 136.9(2)
N1' Cu O1 Cl1 3_666 . -141.1(2)
N1' Cu O1 Cl1 . . 38.9(2)
N1 Cu O1 Cl1 3_666 . -137.4(2)
N1 Cu O1 Cl1 . . 42.6(2)
N2 Cu N1 C12 . 3_666 151.7(3)
N2 Cu N1 C12 3_666 3_666 -28.3(3)
N1' Cu N1 C12 3_666 3_666 -107.5(5)
N1' Cu N1 C12 . 3_666 72.5(5)
O1 Cu N1 C12 3_666 3_666 -117.3(3)
O1 Cu N1 C12 . 3_666 62.7(3)
N2 Cu N1 C1 . . 21.9(3)
N2 Cu N1 C1 3_666 . -158.1(3)
N1' Cu N1 C1 3_666 . 122.7(4)
N1' Cu N1 C1 . . -57.3(4)
O1 Cu N1 C1 3_666 . 112.9(3)
O1 Cu N1 C1 . . -67.1(3)
N1' Cu N2 C3 3_666 . 30.0(3)
N1' Cu N2 C3 . . -150.0(3)
N1 Cu N2 C3 3_666 . 8.4(3)
N1 Cu N2 C3 . . -171.6(3)
O1 Cu N2 C3 3_666 . 112.2(3)
O1 Cu N2 C3 . . -67.8(3)
N1' Cu N2 C2 3_666 . -154.7(2)
N1' Cu N2 C2 . . 25.3(2)
N1 Cu N2 C2 3_666 . -176.3(2)
N1 Cu N2 C2 . . 3.7(2)
O1 Cu N2 C2 3_666 . -72.5(2)
O1 Cu N2 C2 . . 107.5(2)
C12 N1 C1 C2 3_666 . -172.4(4)
Cu N1 C1 C2 . . -42.3(4)
C3 N2 C2 C1' . . -176.9(3)
Cu N2 C2 C1' . . 7.7(3)
C3 N2 C2 C1 . . 145.9(3)
Cu N2 C2 C1 . . -29.6(3)
N1 C1 C2 N2 . . 47.6(5)
N1 C1 C2 C1' . . -42.7(3)
C2 N2 C3 C4 . . 5.9(5)
Cu N2 C3 C4 . . -179.3(2)
C2 N2 C3 C11 . . -175.4(3)
Cu N2 C3 C11 . . -0.6(4)
N2 C3 C4 C5 . . 106.0(4)
C11 C3 C4 C5 . . -72.8(3)
C3 C4 C5 C6 . . -85.3(4)
C3 C4 C5 C10 . . 92.6(3)
C10 C5 C6 C7 . . -1.5(5)
C4 C5 C6 C7 . . 176.4(3)
C5 C6 C7 C8 . . 0.3(5)
C6 C7 C8 C9 . . 0.9(5)
C7 C8 C9 C10 . . -0.9(5)
C8 C9 C10 C5 . . -0.3(5)
C6 C5 C10 C9 . . 1.5(5)
C4 C5 C10 C9 . . -176.4(3)
N2 C3 C11 C12 . . -48.0(4)
C4 C3 C11 C12 . . 130.8(3)
C3 C11 C12 N1 . 3_666 80.6(4)
C3 C11 C12 C14 . . -45.5(4)
C3 C11 C12 C13 . . -167.9(3)
C3 C11 C12 N1' . 3_666 58.3(4)
N1 C12 C13 C15 3_666 . 164.9(3)
C14 C12 C13 C15 . . -64.7(4)
C11 C12 C13 C15 . . 58.7(4)
N1' C12 C13 C15 3_666 . -165.9(3)
C12 C13 C15 C20 . . -96.7(4)
C12 C13 C15 C16 . . 83.1(4)
C20 C15 C16 C17 . . 0.5(5)
C13 C15 C16 C17 . . -179.3(3)
C15 C16 C17 C18 . . -0.9(5)
C16 C17 C18 C19 . . 0.2(5)
C17 C18 C19 C20 . . 1.0(5)
C16 C15 C20 C19 . . 0.7(4)
C13 C15 C20 C19 . . -179.5(3)
C18 C19 C20 C15 . . -1.5(5)
N2 Cu N1' C1' . . -47.47(8)
N2 Cu N1' C1' 3_666 . 132.53(8)
N1 Cu N1' C1' 3_666 . -128.9(4)
N1 Cu N1' C1' . . 51.1(4)
O1 Cu N1' C1' 3_666 . 41.44(6)
O1 Cu N1' C1' . . -138.56(6)
N2 Cu N1' C12 . 3_666 -162.9(2)
N2 Cu N1' C12 3_666 3_666 17.1(2)
N1 Cu N1' C12 3_666 3_666 115.6(4)
N1 Cu N1' C12 . 3_666 -64.4(4)
O1 Cu N1' C12 3_666 3_666 -74.0(2)
O1 Cu N1' C12 . 3_666 106.0(2)
N2 C2 C1' N1' . . -48.2(2)
C1 C2 C1' N1' . . 53.7(4)
C12 N1' C1' C2 3_666 . -176.1(3)
Cu N1' C1' C2 . . 64.78(16)
